data_2015926
loop_
_publ_author_name
'Rocio J. Santos-Contreras'
'Francisco J. Mart\'inez-Mart\'inez'
'Efr\'en V. Garc\'ia-B\'aez'
'Itzia I. Padilla-Mart\'inez'
'Ana L. Peraza'
'Herbert H\"opfl'

_publ_section_title
;
 Carbonyl--carbonyl, carbonyl--\p and carbonyl--halogen dipolar
 interactions as the directing motifs of the supramolecular structure
 of ethyl 6-chloro-2-oxo-2<i>H</i>-chromene-3-carboxylate and ethyl
 6-bromo-2-oxo-2<i>H</i>-chromene-3-carboxylate
;
_journal_coeditor_code SU3001
_journal_issue 4
_journal_name_full 'Acta Crystallographica Section C'
_journal_page_first o239
_journal_page_last o242
_journal_paper_doi 10.1107/S0108270107008712
_journal_volume 63
_journal_year 2007
_chemical_formula_iupac 'C12 H9 Br O4'
_chemical_formula_moiety 'C12 H9 Br O4'
_chemical_formula_sum 'C12 H9 Br O4'
_chemical_formula_weight 297.10
_chemical_name_systematic
;
ethyl  6-bromo-2-oxo-2H-chromene-3-carboxylate
;
_space_group_IT_number 14
_symmetry_cell_setting monoclinic
_symmetry_space_group_name_Hall '-P 2ybc'
_symmetry_space_group_name_H-M 'P 1 21/c 1'
_atom_sites_solution_hydrogens geom
_atom_sites_solution_primary direct
_atom_sites_solution_secondary difmap
_audit_creation_method SHELXL-97
_cell_angle_alpha 90.00
_cell_angle_beta 109.327(3)
_cell_angle_gamma 90.00
_cell_formula_units_Z 4
_cell_length_a 5.8432(6)
_cell_length_b 13.2073(14)
_cell_length_c 15.6959(15)
_cell_measurement_reflns_used 600
_cell_measurement_temperature 293(2)
_cell_measurement_theta_max 25
_cell_measurement_theta_min 20
_cell_volume 1143.0(2)
_computing_cell_refinement 'SAINT (Bruker, 2002)'
_computing_data_collection 'SMART (Bruker, 2002)'
_computing_data_reduction SAINT
_computing_molecular_graphics 'Mercury (Version 1.4; Bruno <i>et al.</i>,  2002)'
_computing_publication_material 'SHELXL97  and WinGX-2003 (Farrugia, 1999)'
_computing_structure_refinement 'SHELXL97 (Sheldrick, 1997)'
_computing_structure_solution 'SHELXS97 (Sheldrick, 1997)'
_diffrn_ambient_temperature 100(2)
_diffrn_measured_fraction_theta_full 1.000
_diffrn_measured_fraction_theta_max 0.965
_diffrn_measurement_device 'Bruker SMART CCD area-detector'
_diffrn_measurement_method '\f and \w scans'
_diffrn_radiation_monochromator graphite
_diffrn_radiation_type MoK\a
_diffrn_radiation_wavelength 0.71073
_diffrn_reflns_av_R_equivalents 0.0408
_diffrn_reflns_av_sigmaI/netI 0.0356
_diffrn_reflns_limit_h_max 7
_diffrn_reflns_limit_h_min -7
_diffrn_reflns_limit_k_max 17
_diffrn_reflns_limit_k_min -17
_diffrn_reflns_limit_l_max 20
_diffrn_reflns_limit_l_min -19
_diffrn_reflns_number 12998
_diffrn_reflns_theta_full 25.00
_diffrn_reflns_theta_max 28.32
_diffrn_reflns_theta_min 2.07
_diffrn_standards_decay_% 5
_diffrn_standards_number 0
_exptl_absorpt_coefficient_mu 3.595
_exptl_absorpt_correction_T_max 0.6722
_exptl_absorpt_correction_T_min 0.4550
_exptl_absorpt_correction_type multi-scan
_exptl_absorpt_process_details '(SADABS; Sheldrick, 1996)'
_exptl_crystal_colour colorless
_exptl_crystal_density_diffrn 1.726
_exptl_crystal_density_method 'not measured'
_exptl_crystal_description block
_exptl_crystal_F_000 592
_exptl_crystal_size_max 0.26
_exptl_crystal_size_mid 0.15
_exptl_crystal_size_min 0.12
_refine_diff_density_max 1.004
_refine_diff_density_min -0.255
_refine_ls_extinction_method none
_refine_ls_goodness_of_fit_ref 1.049
_refine_ls_hydrogen_treatment constr
_refine_ls_matrix_type full
_refine_ls_number_parameters 155
_refine_ls_number_reflns 2754
_refine_ls_number_restraints 0
_refine_ls_restrained_S_all 1.049
_refine_ls_R_factor_all 0.0612
_refine_ls_R_factor_gt 0.0446
_refine_ls_shift/su_max <0.001
_refine_ls_shift/su_mean <0.001
_refine_ls_structure_factor_coef Fsqd
_refine_ls_weighting_details 'calc w=1/[\s^2^(Fo^2^)+(0.0647P)^2^+0.4243P] where P=(Fo^2^+2Fc^2^)/3'
_refine_ls_weighting_scheme calc
_refine_ls_wR_factor_gt 0.1133
_refine_ls_wR_factor_ref 0.1226
_reflns_number_gt 2091
_reflns_number_total 2754
_reflns_threshold_expression I>2\s(I)
_cod_data_source_file su3001.cif
_cod_data_source_block II
_cod_original_sg_symbol_H-M 'P 21/c'
_cod_database_code 2015926
_cod_database_fobs_code 2015926

loop_
_symmetry_equiv_pos_site_id
_symmetry_equiv_pos_as_xyz
1 x,y,z
2 -x,1/2+y,1/2-z
3 -x,-y,-z
4 x,1/2-y,1/2+z

loop_
_atom_site_aniso_label
_atom_site_aniso_U_11
_atom_site_aniso_U_22
_atom_site_aniso_U_33
_atom_site_aniso_U_12
_atom_site_aniso_U_13
_atom_site_aniso_U_23
Br1 0.0588(2) 0.0472(2) 0.0825(3) -0.00780(10) 0.0173(2) 0.0027(2)
O1 0.0340(9) 0.0441(10) 0.0536(11) 0.0032(8) -0.0058(8) -0.0024(9)
O2 0.0397(11) 0.0512(13) 0.0740(15) -0.0034(9) 0.0019(10) -0.0045(10)
O11 0.0449(11) 0.0509(12) 0.0683(14) 0.0072(9) -0.0031(10) 0.0129(10)
O12 0.0527(12) 0.0367(10) 0.0710(14) 0.0037(9) 0.0008(10) 0.0016(10)
C2 0.0365(13) 0.0417(15) 0.0433(14) 0.0013(12) 0.0008(11) -0.0059(12)
C3 0.0375(13) 0.0419(14) 0.0405(14) 0.0033(11) 0.0043(11) -0.0006(11)
C4 0.0321(12) 0.0417(14) 0.0478(15) 0.0032(10) 0.0050(11) 0.0024(11)
C5 0.0332(12) 0.0496(16) 0.0502(16) 0.0023(11) 0.0055(11) 0.0030(13)
C6 0.0431(14) 0.0414(14) 0.0496(16) -0.0029(12) 0.0114(12) 0.0002(12)
C7 0.0491(15) 0.0426(15) 0.0508(16) 0.0093(12) 0.0055(12) 0.0076(12)
C8 0.0391(14) 0.0489(16) 0.0500(16) 0.0098(12) -0.0011(12) 0.0020(13)
C9 0.0351(12) 0.0410(14) 0.0421(14) 0.0036(10) 0.0024(10) -0.0043(11)
C10 0.0348(12) 0.0394(14) 0.0442(14) 0.0040(10) 0.0043(10) 0.0011(11)
C11 0.0406(13) 0.0414(14) 0.0451(14) 0.0029(11) 0.0118(12) 0.0031(12)
C13 0.0594(19) 0.0426(17) 0.090(3) 0.0066(14) 0.0064(18) 0.0068(17)
C14 0.081(3) 0.049(2) 0.120(4) -0.0077(18) 0.006(3) 0.004(2)

loop_
_atom_site_type_symbol
_atom_site_label
_atom_site_fract_x
_atom_site_fract_y
_atom_site_fract_z
_atom_site_U_iso_or_equiv
_atom_site_thermal_displace_type
_atom_site_occupancy
Br Br1 0.84921(6) 0.44363(2) 0.37854(3) 0.06440(10) Uani 1.000
O O1 0.1635(3) 0.09348(15) 0.31200(14) 0.0489(6) Uani 1.000
O O2 0.0656(4) -0.05880(16) 0.34303(17) 0.0592(8) Uani 1.000
O O11 0.7741(4) -0.13087(16) 0.48632(15) 0.0601(7) Uani 1.000
O O12 0.4410(4) -0.19686(15) 0.38850(15) 0.0583(7) Uani 1.000
C C2 0.2270(5) -0.0016(2) 0.34845(18) 0.0436(8) Uani 1.000
C C3 0.4874(5) -0.0194(2) 0.39127(18) 0.0421(8) Uani 1.000
C C4 0.6471(5) 0.05665(19) 0.40357(19) 0.0426(8) Uani 1.000
C C5 0.7279(5) 0.2389(2) 0.38623(19) 0.0464(9) Uani 1.000
C C6 0.6385(5) 0.3310(2) 0.35353(19) 0.0457(8) Uani 1.000
C C7 0.3948(5) 0.3448(2) 0.3036(2) 0.0502(9) Uani 1.000
C C8 0.2387(5) 0.2639(2) 0.2888(2) 0.0499(9) Uani 1.000
C C9 0.3259(5) 0.1710(2) 0.32412(18) 0.0420(8) Uani 1.000
C C10 0.5710(5) 0.1565(2) 0.37181(18) 0.0416(8) Uani 1.000
C C11 0.5832(5) -0.1214(2) 0.42728(18) 0.0430(8) Uani 1.000
C C13 0.5305(7) -0.2968(2) 0.4225(3) 0.0685(13) Uani 1.000
C C14 0.3306(8) -0.3683(3) 0.3897(3) 0.0901(18) Uani 1.000
H H4 0.81076 0.04410 0.43340 0.0511 Uiso 1.000
H H5 0.89221 0.23086 0.41794 0.0557 Uiso 1.000
H H7 0.33805 0.40823 0.28034 0.0603 Uiso 1.000
H H8 0.07560 0.27191 0.25516 0.0599 Uiso 1.000
H H13A 0.59040 -0.29646 0.48797 0.0825 Uiso 1.000
H H13B 0.66249 -0.31621 0.40127 0.0825 Uiso 1.000
H H14A 0.28028 -0.37168 0.32502 0.1351 Uiso 1.000
H H14B 0.19718 -0.34616 0.40785 0.1351 Uiso 1.000
H H14C 0.38270 -0.43405 0.41463 0.1351 Uiso 1.000

loop_
_atom_type_symbol
_atom_type_description
_atom_type_scat_dispersion_real
_atom_type_scat_dispersion_imag
_atom_type_scat_source
C C 0.0033 0.0016 'International Tables Vol C Tables 4.2.6.8 and 6.1.1.4'
H H 0.0000 0.0000 'International Tables Vol C Tables 4.2.6.8 and 6.1.1.4'
O O 0.0106 0.0060 'International Tables Vol C Tables 4.2.6.8 and 6.1.1.4'
Br Br -0.2901 2.4595 'International Tables Vol C Tables 4.2.6.8 and 6.1.1.4'

loop_
_geom_angle_atom_site_label_1
_geom_angle_atom_site_label_2
_geom_angle_atom_site_label_3
_geom_angle
_geom_angle_publ_flag
C2 O1 C9 123.1(2) yes
C11 O12 C13 115.1(3) no
O1 C2 O2 116.8(3) no
O1 C2 C3 115.6(2) yes
O2 C2 C3 127.6(3) no
C2 C3 C4 120.9(2) no
C2 C3 C11 121.3(2) no
C4 C3 C11 117.7(3) no
C3 C4 C10 121.3(3) yes
C6 C5 C10 119.3(3) no
Br1 C6 C5 119.0(2) yes
Br1 C6 C7 119.3(2) no
C5 C6 C7 121.7(3) no
C6 C7 C8 119.5(3) no
C7 C8 C9 119.3(3) no
O1 C9 C8 117.8(3) no
O1 C9 C10 121.0(2) no
C8 C9 C10 121.2(3) no
C4 C10 C5 123.6(3) no
C4 C10 C9 117.4(3) no
C5 C10 C9 119.0(2) no
O11 C11 O12 124.4(3) yes
O11 C11 C3 121.5(3) no
O12 C11 C3 114.1(2) yes
O12 C13 C14 108.0(3) no
C3 C4 H4 119.00 no
C10 C4 H4 119.00 no
C6 C5 H5 120.00 no
C10 C5 H5 120.00 no
C6 C7 H7 120.00 no
C8 C7 H7 120.00 no
C7 C8 H8 120.00 no
C9 C8 H8 120.00 no
O12 C13 H13A 110.00 no
O12 C13 H13B 110.00 no
C14 C13 H13A 110.00 no
C14 C13 H13B 110.00 no
H13A C13 H13B 108.00 no
C13 C14 H14A 109.00 no
C13 C14 H14B 109.00 no
C13 C14 H14C 109.00 no
H14A C14 H14B 109.00 no
H14A C14 H14C 110.00 no
H14B C14 H14C 110.00 no

loop_
_geom_bond_atom_site_label_1
_geom_bond_atom_site_label_2
_geom_bond_distance
_geom_bond_publ_flag
Br1 C6 1.888(3) yes
O1 C2 1.379(3) yes
O1 C9 1.366(3) yes
O2 C2 1.189(4) yes
O11 C11 1.198(4) yes
O12 C11 1.311(3) no
O12 C13 1.455(4) no
C2 C3 1.465(4) no
C3 C4 1.341(4) yes
C3 C11 1.496(4) no
C4 C10 1.428(4) no
C5 C6 1.356(4) no
C5 C10 1.392(4) no
C6 C7 1.392(4) no
C7 C8 1.374(4) no
C8 C9 1.373(4) no
C9 C10 1.392(4) no
C13 C14 1.457(6) no
C4 H4 0.9300 no
C5 H5 0.9300 no
C7 H7 0.9300 no
C8 H8 0.9300 no
C13 H13A 0.9700 no
C13 H13B 0.9700 no
C14 H14A 0.9600 no
C14 H14B 0.9600 no
C14 H14C 0.9600 no

loop_
_geom_contact_atom_site_label_1
_geom_contact_atom_site_label_2
_geom_contact_distance
_geom_contact_site_symmetry_2
_geom_contact_publ_flag
Br1 C14 3.713(5) 1_665 no
Br1 O1 3.567(2) 2_655 no
Br1 C2 3.516(3) 2_655 no
O1 Br1 3.567(2) 2_645 no
O1 O11 3.104(3) 3_656 no
O2 C4 3.278(4) 1_455 no
O2 O12 2.759(3) . no
O2 C8 3.239(4) 2_545 no
O2 C7 3.171(4) 2_545 no
O11 C4 3.394(4) 3_756 no
O11 C5 3.264(4) 3_756 no
O11 C2 3.130(3) 3_656 no
O11 C9 3.260(4) 3_656 no
O11 O1 3.104(3) 3_656 no
O12 O2 2.759(3) . no
O1 H14A 2.8100 2_555 no
O2 H7 2.5500 2_545 no
O2 H4 2.7300 1_455 no
O2 H8 2.6900 2_545 no
O11 H13B 2.7600 . no
O11 H13A 2.4400 . no
O11 H4 2.6000 3_756 no
O11 H5 2.4200 3_756 no
O11 H4 2.4900 . no
C2 Br1 3.516(3) 2_645 no
C2 O11 3.130(3) 3_656 no
C3 C3 3.406(4) 3_656 no
C3 C4 3.592(4) 3_656 no
C3 C11 3.538(4) 3_656 no
C4 O2 3.278(4) 1_655 no
C4 O11 3.394(4) 3_756 no
C4 C3 3.592(4) 3_656 no
C4 C11 3.458(4) 3_656 no
C5 O11 3.264(4) 3_756 no
C7 O2 3.171(4) 2_555 no
C8 O2 3.239(4) 2_555 no
C9 O11 3.260(4) 3_656 no
C10 C11 3.585(4) 3_656 no
C11 C3 3.538(4) 3_656 no
C11 C4 3.458(4) 3_656 no
C11 C10 3.585(4) 3_656 no
C14 Br1 3.713(5) 1_445 no
H4 O2 2.7300 1_655 no
H4 O11 2.4900 . no
H4 H5 2.5400 . no
H4 O11 2.6000 3_756 no
H5 H4 2.5400 . no
H5 O11 2.4200 3_756 no
H7 O2 2.5500 2_555 no
H8 O2 2.6900 2_555 no
H13A O11 2.4400 . no
H13B O11 2.7600 . no
H14A O1 2.8100 2_545 no

loop_
_geom_hbond_atom_site_label_D
_geom_hbond_atom_site_label_H
_geom_hbond_atom_site_label_A
_geom_hbond_site_symmetry_A
_geom_hbond_distance_DH
_geom_hbond_distance_HA
_geom_hbond_distance_DA
_geom_hbond_angle_DHA
_geom_hbond_publ_flag
C4 H4 O11 3_756 0.93 2.60 3.394(3) 143 yes
C5 H5 O11 3_756 0.93 2.42 3.264(4) 151 yes
C7 H7 O2 2_555 0.93 2.55 3.171(4) 125 yes
C8 H8 O2 2_555 0.93 2.69 3.239(3) 119 yes

loop_
_geom_torsion_atom_site_label_1
_geom_torsion_atom_site_label_2
_geom_torsion_atom_site_label_3
_geom_torsion_atom_site_label_4
_geom_torsion
_geom_torsion_publ_flag
C9 O1 C2 O2 170.7(3) no
C9 O1 C2 C3 -8.1(4) no
C2 O1 C9 C8 -176.4(3) no
C2 O1 C9 C10 2.7(4) no
C13 O12 C11 O11 0.2(4) no
C13 O12 C11 C3 -180.0(3) no
C11 O12 C13 C14 166.1(3) no
O1 C2 C3 C4 8.1(4) no
O1 C2 C3 C11 -175.3(2) no
O2 C2 C3 C4 -170.5(3) no
O2 C2 C3 C11 6.1(5) yes
C2 C3 C4 C10 -2.9(4) no
C11 C3 C4 C10 -179.7(3) no
C2 C3 C11 O11 -155.0(3) yes
C2 C3 C11 O12 25.1(4) no
C4 C3 C11 O11 21.7(4) no
C4 C3 C11 O12 -158.2(3) no
C3 C4 C10 C5 177.2(3) no
C3 C4 C10 C9 -2.7(4) no
C10 C5 C6 Br1 176.9(2) no
C10 C5 C6 C7 -1.9(4) no
C6 C5 C10 C4 -179.9(3) no
C6 C5 C10 C9 0.0(4) no
Br1 C6 C7 C8 -177.0(2) no
C5 C6 C7 C8 1.7(5) no
C6 C7 C8 C9 0.4(4) no
C7 C8 C9 O1 176.8(3) no
C7 C8 C9 C10 -2.4(4) no
O1 C9 C10 C4 3.0(4) no
O1 C9 C10 C5 -176.9(3) no
C8 C9 C10 C4 -178.0(3) no
C8 C9 C10 C5 2.2(4) no

loop_
_cod_related_entry_id
_cod_related_entry_database
_cod_related_entry_code
1 ChemSpider 602688
